data_7023490
loop_
_publ_author_name
'Almalioti, Foteini'
'MacDougall, James'
'Hughes, Stephen'
'Hasson, Mohammed M.'
'Jenkins, Robert L.'
'Ward, Benjamin D.'
'Tizzard, Graham J.'
'Coles, Simon J.'
'Williams, David W.'
'Bamford, Sarah'
'Fallis, Ian A.'
'Dervisi, Athanasia'

_publ_section_title
;
 Convenient syntheses of cyanuric chloride-derived NHC ligands, their
 Ag(I) and Au(I) complexes and antimicrobial activity.
;
_journal_issue 34
_journal_name_full 'Dalton transactions (Cambridge, England : 2003)'
_journal_page_first 12370
_journal_page_last 12380
_journal_paper_doi 10.1039/c3dt51400e
_journal_volume 42
_journal_year 2013
_chemical_formula_moiety 'C10 H16 N4 O2'
_chemical_formula_sum 'C10 H16 N4 O2'
_chemical_formula_weight 224.27
_chemical_name_systematic
;
?
;
_space_group_IT_number 2
_symmetry_cell_setting triclinic
_symmetry_space_group_name_Hall '-P 1'
_symmetry_space_group_name_H-M 'P -1'
_atom_sites_solution_hydrogens geom
_atom_sites_solution_primary direct
_atom_sites_solution_secondary difmap
_audit_creation_method SHELXL-97
_cell_angle_alpha 91.820(7)
_cell_angle_beta 102.865(7)
_cell_angle_gamma 100.602(7)
_cell_formula_units_Z 2
_cell_length_a 7.3461(6)
_cell_length_b 8.7159(8)
_cell_length_c 8.8803(9)
_cell_measurement_reflns_used 4277
_cell_measurement_temperature 100(2)
_cell_measurement_theta_max 27.6
_cell_measurement_theta_min 3.2
_cell_volume 543.28(9)
_computing_cell_refinement
;
CrystalClear-SM Expert 2.0 r7 (Rigaku, 2011)
;
_computing_data_collection
;
CrystalClear-SM Expert 2.0 r7 (Rigaku, 2011)
;
_computing_data_reduction
;
CrystalClear-SM Expert 2.0 r7 (Rigaku, 2011)
;
_computing_molecular_graphics 'OLEX2 (Dolomanov, Bourhis, Gildea, Howard & Puschmann, 2009)'
_computing_publication_material 'WINGX (Farrugia, 1998)'
_computing_structure_refinement 'SHELXL-97 (Sheldrick, 1997)'
_computing_structure_solution 'SUPERFLIP (Palatinus & Chapuis, 2007)'
_diffrn_ambient_temperature 100(2)
_diffrn_detector CCD
_diffrn_detector_area_resol_mean 28.5714
_diffrn_measured_fraction_theta_full 0.990
_diffrn_measured_fraction_theta_max 0.990
_diffrn_measurement_device
;
AFC12 (Right): Kappa 3 circle
;
_diffrn_measurement_device_type
;
Rigaku Saturn724+ (2x2 bin mode)
;
_diffrn_measurement_method 'profile data from \w-scans'
_diffrn_measurement_specimen_support Mitegen
_diffrn_radiation_monochromator Confocal
_diffrn_radiation_source 'Rotating Anode'
_diffrn_radiation_type MoK\a
_diffrn_radiation_wavelength 0.71073
_diffrn_reflns_av_R_equivalents 0.0544
_diffrn_reflns_av_sigmaI/netI 0.0689
_diffrn_reflns_limit_h_max 9
_diffrn_reflns_limit_h_min -6
_diffrn_reflns_limit_k_max 11
_diffrn_reflns_limit_k_min -11
_diffrn_reflns_limit_l_max 11
_diffrn_reflns_limit_l_min -11
_diffrn_reflns_number 5038
_diffrn_reflns_theta_full 27.47
_diffrn_reflns_theta_max 27.47
_diffrn_reflns_theta_min 3.23
_exptl_absorpt_coefficient_mu 0.099
_exptl_absorpt_correction_T_max 0.9941
_exptl_absorpt_correction_T_min 0.9892
_exptl_absorpt_correction_type multi-scan
_exptl_absorpt_process_details
;
CrystalClear-SM Expert 2.0 r7 (Rigaku, 2011)
;
_exptl_crystal_colour Colourless
_exptl_crystal_density_diffrn 1.371
_exptl_crystal_density_method 'not measured'
_exptl_crystal_description Block
_exptl_crystal_F_000 240
_exptl_crystal_size_max 0.11
_exptl_crystal_size_mid 0.06
_exptl_crystal_size_min 0.06
_refine_diff_density_max 0.679
_refine_diff_density_min -0.345
_refine_diff_density_rms 0.090
_refine_ls_extinction_method none
_refine_ls_goodness_of_fit_ref 1.102
_refine_ls_hydrogen_treatment constr
_refine_ls_matrix_type full
_refine_ls_number_parameters 148
_refine_ls_number_reflns 2470
_refine_ls_number_restraints 0
_refine_ls_restrained_S_all 1.102
_refine_ls_R_factor_all 0.0854
_refine_ls_R_factor_gt 0.0744
_refine_ls_shift/su_max 0.000
_refine_ls_shift/su_mean 0.000
_refine_ls_structure_factor_coef Fsqd
_refine_ls_weighting_details 'calc w=1/[\s^2^(Fo^2^)+(0.0930P)^2^+0.7104P] where P=(Fo^2^+2Fc^2^)/3'
_refine_ls_weighting_scheme calc
_refine_ls_wR_factor_gt 0.2089
_refine_ls_wR_factor_ref 0.2163
_reflns_number_gt 1996
_reflns_number_total 2470
_reflns_threshold_expression >2\s(I)
_cod_data_source_file c3dt51400e.txt
_cod_data_source_block 2011ncs0439a
_cod_database_code 7023490

loop_
_symmetry_equiv_pos_as_xyz
'x, y, z'
'-x, -y, -z'

loop_
_atom_site_label
_atom_site_type_symbol
_atom_site_fract_x
_atom_site_fract_y
_atom_site_fract_z
_atom_site_U_iso_or_equiv
_atom_site_adp_type
_atom_site_occupancy
_atom_site_symmetry_multiplicity
_atom_site_calc_flag
_atom_site_refinement_flags
C1 C 0.8314(3) 0.6777(3) -0.0012(3) 0.0175(5) Uani 1 1 d .
C2 C 0.7539(3) 0.4293(3) 0.0581(3) 0.0153(5) Uani 1 1 d .
C3 C 0.6292(3) 0.5046(3) -0.1760(3) 0.0172(5) Uani 1 1 d .
C4 C 0.9148(4) 0.3444(3) 0.3062(3) 0.0206(5) Uani 1 1 d .
H4A H 0.9700 0.4576 0.3269 0.025 Uiso 1 1 calc R
H4B H 1.0186 0.2889 0.2981 0.025 Uiso 1 1 calc R
C5 C 0.8290(4) 0.2863(3) 0.4398(3) 0.0206(5) Uani 1 1 d .
H5A H 0.7345 0.3493 0.4551 0.025 Uiso 1 1 calc R
H5B H 0.9305 0.2995 0.5363 0.025 Uiso 1 1 calc R
C6 C 0.7325(4) 0.1138(3) 0.4065(3) 0.0197(5) Uani 1 1 d .
H6A H 0.8286 0.0493 0.3996 0.024 Uiso 1 1 calc R
H6B H 0.6716 0.0786 0.4916 0.024 Uiso 1 1 calc R
C7 C 0.5824(4) 0.0934(3) 0.2537(3) 0.0220(5) Uani 1 1 d .
H7A H 0.5249 -0.0191 0.2291 0.026 Uiso 1 1 calc R
H7B H 0.4801 0.1495 0.2651 0.026 Uiso 1 1 calc R
C8 C 0.6666(4) 0.1557(3) 0.1203(3) 0.0216(5) Uani 1 1 d .
H8A H 0.7544 0.0892 0.0975 0.026 Uiso 1 1 calc R
H8B H 0.5632 0.1510 0.0263 0.026 Uiso 1 1 calc R
C9 C 1.0549(4) 0.8666(3) 0.1798(3) 0.0210(5) Uani 1 1 d .
H9A H 0.9845 0.8523 0.2616 0.031 Uiso 1 1 calc R
H9B H 1.1202 0.9761 0.1857 0.031 Uiso 1 1 calc R
H9C H 1.1491 0.7987 0.1935 0.031 Uiso 1 1 calc R
C10 C 0.4157(4) 0.3214(3) -0.3691(3) 0.0225(5) Uani 1 1 d .
H10A H 0.5040 0.2489 -0.3624 0.034 Uiso 1 1 calc R
H10B H 0.3423 0.3178 -0.4762 0.034 Uiso 1 1 calc R
H10C H 0.3286 0.2909 -0.3013 0.034 Uiso 1 1 calc R
O1 O 0.9248(3) 0.8266(2) 0.0313(2) 0.0217(4) Uani 1 1 d .
O2 O 0.5211(3) 0.4772(2) -0.3213(2) 0.0221(4) Uani 1 1 d .
N1 N 0.7209(3) 0.6531(2) -0.1446(2) 0.0197(5) Uani 1 1 d .
N2 N 0.6351(3) 0.3877(2) -0.0839(2) 0.0169(4) Uani 1 1 d .
N3 N 0.8576(3) 0.5755(2) 0.1049(2) 0.0170(5) Uani 1 1 d .
N4 N 0.7705(3) 0.3181(2) 0.1595(2) 0.0184(5) Uani 1 1 d .

loop_
_atom_site_aniso_label
_atom_site_aniso_U_11
_atom_site_aniso_U_22
_atom_site_aniso_U_33
_atom_site_aniso_U_23
_atom_site_aniso_U_13
_atom_site_aniso_U_12
C1 0.0210(11) 0.0144(11) 0.0186(12) 0.0048(9) 0.0074(9) 0.0029(9)
C2 0.0181(11) 0.0147(11) 0.0135(11) 0.0022(8) 0.0046(9) 0.0030(8)
C3 0.0206(11) 0.0186(12) 0.0132(11) 0.0034(8) 0.0047(9) 0.0047(9)
C4 0.0241(12) 0.0169(11) 0.0162(11) 0.0045(9) -0.0002(10) -0.0019(9)
C5 0.0280(12) 0.0165(11) 0.0140(11) 0.0027(8) 0.0009(9) 0.0009(9)
C6 0.0271(12) 0.0149(11) 0.0154(11) 0.0050(8) 0.0033(9) 0.0013(9)
C7 0.0252(12) 0.0156(11) 0.0212(12) 0.0035(9) 0.0014(10) -0.0021(9)
C8 0.0322(13) 0.0126(11) 0.0148(11) 0.0016(8) -0.0004(10) -0.0019(10)
C9 0.0243(12) 0.0146(11) 0.0200(12) 0.0028(9) 0.0009(10) -0.0015(9)
C10 0.0270(13) 0.0222(13) 0.0151(11) 0.0022(9) 0.0013(10) 0.0008(10)
O1 0.0289(9) 0.0141(9) 0.0182(9) 0.0053(6) 0.0009(7) -0.0010(7)
O2 0.0296(10) 0.0191(9) 0.0149(9) 0.0044(6) 0.0010(7) 0.0027(7)
N1 0.0251(11) 0.0177(10) 0.0161(10) 0.0058(8) 0.0040(8) 0.0040(8)
N2 0.0217(10) 0.0156(10) 0.0124(9) 0.0033(7) 0.0025(8) 0.0026(8)
N3 0.0218(10) 0.0140(10) 0.0148(9) 0.0034(7) 0.0039(8) 0.0021(8)
N4 0.0252(10) 0.0122(9) 0.0136(10) 0.0032(7) 0.0000(8) -0.0022(8)

loop_
_atom_type_symbol
_atom_type_description
_atom_type_scat_dispersion_real
_atom_type_scat_dispersion_imag
_atom_type_scat_source
C C 0.0033 0.0016 'International Tables Vol C Tables 4.2.6.8 and 6.1.1.4'
H H 0.0000 0.0000 'International Tables Vol C Tables 4.2.6.8 and 6.1.1.4'
O O 0.0106 0.0060 'International Tables Vol C Tables 4.2.6.8 and 6.1.1.4'
N N 0.0061 0.0033 'International Tables Vol C Tables 4.2.6.8 and 6.1.1.4'

loop_
_geom_angle_atom_site_label_1
_geom_angle_atom_site_label_2
_geom_angle_atom_site_label_3
_geom_angle
N3 C1 N1 128.2(2)
N3 C1 O1 119.4(2)
N1 C1 O1 112.3(2)
N4 C2 N3 117.6(2)
N4 C2 N2 117.9(2)
N3 C2 N2 124.5(2)
N2 C3 N1 128.2(2)
N2 C3 O2 119.2(2)
N1 C3 O2 112.6(2)
N4 C4 C5 111.1(2)
N4 C4 H4A 109.4
C5 C4 H4A 109.4
N4 C4 H4B 109.4
C5 C4 H4B 109.4
H4A C4 H4B 108.0
C4 C5 C6 110.47(19)
C4 C5 H5A 109.6
C6 C5 H5A 109.6
C4 C5 H5B 109.6
C6 C5 H5B 109.6
H5A C5 H5B 108.1
C7 C6 C5 109.21(19)
C7 C6 H6A 109.8
C5 C6 H6A 109.8
C7 C6 H6B 109.8
C5 C6 H6B 109.8
H6A C6 H6B 108.3
C8 C7 C6 112.0(2)
C8 C7 H7A 109.2
C6 C7 H7A 109.2
C8 C7 H7B 109.2
C6 C7 H7B 109.2
H7A C7 H7B 107.9
N4 C8 C7 110.7(2)
N4 C8 H8A 109.5
C7 C8 H8A 109.5
N4 C8 H8B 109.5
C7 C8 H8B 109.5
H8A C8 H8B 108.1
O1 C9 H9A 109.5
O1 C9 H9B 109.5
H9A C9 H9B 109.5
O1 C9 H9C 109.5
H9A C9 H9C 109.5
H9B C9 H9C 109.5
O2 C10 H10A 109.5
O2 C10 H10B 109.5
H10A C10 H10B 109.5
O2 C10 H10C 109.5
H10A C10 H10C 109.5
H10B C10 H10C 109.5
C1 O1 C9 117.73(18)
C3 O2 C10 117.83(19)
C3 N1 C1 111.9(2)
C3 N2 C2 113.5(2)
C1 N3 C2 113.6(2)
C2 N4 C4 122.11(19)
C2 N4 C8 122.1(2)
C4 N4 C8 115.09(19)

loop_
_geom_bond_atom_site_label_1
_geom_bond_atom_site_label_2
_geom_bond_distance
C1 N3 1.325(3)
C1 N1 1.336(3)
C1 O1 1.340(3)
C2 N4 1.347(3)
C2 N3 1.359(3)
C2 N2 1.360(3)
C3 N2 1.328(3)
C3 N1 1.334(3)
C3 O2 1.344(3)
C4 N4 1.466(3)
C4 C5 1.521(3)
C4 H4A 0.9900
C4 H4B 0.9900
C5 C6 1.529(3)
C5 H5A 0.9900
C5 H5B 0.9900
C6 C7 1.528(3)
C6 H6A 0.9900
C6 H6B 0.9900
C7 C8 1.525(3)
C7 H7A 0.9900
C7 H7B 0.9900
C8 N4 1.470(3)
C8 H8A 0.9900
C8 H8B 0.9900
C9 O1 1.436(3)
C9 H9A 0.9800
C9 H9B 0.9800
C9 H9C 0.9800
C10 O2 1.433(3)
C10 H10A 0.9800
C10 H10B 0.9800
C10 H10C 0.9800

loop_
_geom_torsion_atom_site_label_1
_geom_torsion_atom_site_label_2
_geom_torsion_atom_site_label_3
_geom_torsion_atom_site_label_4
_geom_torsion
N4 C4 C5 C6 55.8(3)
C4 C5 C6 C7 -56.7(3)
C5 C6 C7 C8 55.8(3)
C6 C7 C8 N4 -53.1(3)
N3 C1 O1 C9 2.1(3)
N1 C1 O1 C9 -177.37(19)
N2 C3 O2 C10 0.4(3)
N1 C3 O2 C10 179.88(19)
N2 C3 N1 C1 1.0(4)
O2 C3 N1 C1 -178.43(18)
N3 C1 N1 C3 0.4(4)
O1 C1 N1 C3 179.72(19)
N1 C3 N2 C2 -1.3(4)
O2 C3 N2 C2 178.07(19)
N4 C2 N2 C3 -179.6(2)
N3 C2 N2 C3 0.4(3)
N1 C1 N3 C2 -1.1(4)
O1 C1 N3 C2 179.57(19)
N4 C2 N3 C1 -179.4(2)
N2 C2 N3 C1 0.7(3)
N3 C2 N4 C4 -9.2(3)
N2 C2 N4 C4 170.8(2)
N3 C2 N4 C8 -179.3(2)
N2 C2 N4 C8 0.7(3)
C5 C4 N4 C2 134.5(2)
C5 C4 N4 C8 -54.8(3)
C7 C8 N4 C2 -136.4(2)
C7 C8 N4 C4 52.9(3)
